data_7043382
loop_
_publ_author_name
'Yue, Cheng-Yang'
'Lei, Xiao-Wu'
'Lu, Xinxiu'
'Li, Yan'
'Wei, Jun-Chao'
'Wang, Wei'
'Yin, Yun-Dong'
'Wang, Ning'

_publ_section_title
;
 Comparison Studies of Hybrid Lead Halide [MPb2X7]2-- (M = Cu, Ag; X = Br,
 I) Chains: Band Structures and Visible Light Driven Photocatalytic
 Properties
;
_journal_name_full 'Dalton Trans.'
_journal_paper_doi 10.1039/C7DT00820A
_journal_year 2017
_chemical_formula_moiety C30N6H24NiAgPb2I7
_chemical_formula_sum 'C30 H24 Ag I7 N6 Ni Pb2'
_chemical_formula_weight 1937.81
_chemical_name_systematic
; 
 ? 
;
_space_group_IT_number 14
_symmetry_cell_setting monoclinic
_symmetry_space_group_name_Hall '-P 2ybc'
_symmetry_space_group_name_H-M 'P 1 21/c 1'
_atom_sites_solution_hydrogens geom
_atom_sites_solution_primary direct
_atom_sites_solution_secondary difmap
_audit_creation_method SHELXL-97
_audit_update_record
;
2017-05-04 deposited with the CCDC.
2017-06-16 downloaded from the CCDC.
;
_cell_angle_alpha 90.00
_cell_angle_beta 109.250(3)
_cell_angle_gamma 90.00
_cell_formula_units_Z 4
_cell_length_a 13.3531(8)
_cell_length_b 13.6037(9)
_cell_length_c 25.0588(13)
_cell_measurement_reflns_used 9919
_cell_measurement_temperature 296(2)
_cell_measurement_theta_max 26.73
_cell_measurement_theta_min 2.16
_cell_volume 4297.5(5)
_computing_cell_refinement 'APEX2 Software Suite (Bruker,2005)'
_computing_data_collection 'APEX2 Software Suite (Bruker,2005)'
_computing_data_reduction 'APEX2 Software Suite (Bruker,2005)'
_computing_molecular_graphics 'Bruker SHELXTL'
_computing_publication_material 'Bruker SHELXTL'
_computing_structure_refinement 'SHELXL-97 (Sheldrick, 2008)'
_computing_structure_solution 'SHELXS-97 (Sheldrick, 2008)'
_diffrn_ambient_temperature 296(2)
_diffrn_measured_fraction_theta_full 0.994
_diffrn_measured_fraction_theta_max 0.994
_diffrn_measurement_device_type 'Bruker SMART CCD area detector'
_diffrn_measurement_method 'phi and omega scans'
_diffrn_radiation_monochromator graphite
_diffrn_radiation_source 'fine-focus sealed tube'
_diffrn_radiation_type MoK\a
_diffrn_radiation_wavelength 0.71073
_diffrn_reflns_av_R_equivalents 0.0464
_diffrn_reflns_av_unetI/netI 0.0380
_diffrn_reflns_limit_h_max 17
_diffrn_reflns_limit_h_min -17
_diffrn_reflns_limit_k_max 17
_diffrn_reflns_limit_k_min -17
_diffrn_reflns_limit_l_max 32
_diffrn_reflns_limit_l_min -32
_diffrn_reflns_number 49325
_diffrn_reflns_theta_full 27.55
_diffrn_reflns_theta_max 27.55
_diffrn_reflns_theta_min 1.62
_exptl_absorpt_coefficient_mu 13.749
_exptl_absorpt_correction_T_max 0.0256
_exptl_absorpt_correction_T_min 0.0179
_exptl_absorpt_correction_type multi-scan
_exptl_absorpt_process_details 'SADABS; Bruker, 2000'
_exptl_crystal_colour brown
_exptl_crystal_density_diffrn 2.995
_exptl_crystal_density_method 'not measured'
_exptl_crystal_description block
_exptl_crystal_F_000 3423
_exptl_crystal_size_max 0.15
_exptl_crystal_size_mid 0.13
_exptl_crystal_size_min 0.10
_refine_diff_density_max 1.359
_refine_diff_density_min -1.497
_refine_diff_density_rms 0.166
_refine_ls_extinction_method SHELXL
_refine_ls_goodness_of_fit_ref 1.020
_refine_ls_hydrogen_treatment constr
_refine_ls_matrix_type full
_refine_ls_number_parameters 424
_refine_ls_number_reflns 9870
_refine_ls_number_restraints 0
_refine_ls_restrained_S_all 1.020
_refine_ls_R_factor_all 0.0550
_refine_ls_R_factor_gt 0.0328
_refine_ls_shift/su_max 0.001
_refine_ls_shift/su_mean 0.000
_refine_ls_structure_factor_coef Fsqd
_refine_ls_weighting_details 'calc w=1/[\s^2^(Fo^2^)+(0.0344P)^2^+3.3981P] where P=(Fo^2^+2Fc^2^)/3'
_refine_ls_weighting_scheme calc
_refine_ls_wR_factor_gt 0.0688
_refine_ls_wR_factor_ref 0.0752
_reflns_number_gt 7384
_reflns_number_total 9870
_reflns_threshold_expression >2sigma(I)
_cod_data_source_file c7dt00820a2.cif
_cod_data_source_block C30N6H24NiAgPb2I7
_cod_depositor_comments
;
The following automatic conversions were performed:

'_symmetry_cell_setting' value 'Monoclinic' changed to 'monoclinic'
according to
/home/data/users/saulius/crontab/automatic-downloads/rss-feeds/RSC/lib/dictionaries/cif_core.dic
dictionary named 'cif_core.dic' version 2.4.2 from 2011-04-26.

Automatic conversion script
Id: cif_fix_values 4973 2017-02-22 13:04:09Z antanas 
;
_cod_original_cell_volume 4297.5(4)
_cod_original_sg_symbol_H-M P2(1)/c
_cod_database_code 7043382

loop_
_symmetry_equiv_pos_as_xyz
'x, y, z'
'-x, y+1/2, -z+1/2'
'-x, -y, -z'
'x, -y-1/2, z-1/2'

loop_
_atom_site_label
_atom_site_type_symbol
_atom_site_fract_x
_atom_site_fract_y
_atom_site_fract_z
_atom_site_U_iso_or_equiv
_atom_site_adp_type
_atom_site_occupancy
_atom_site_symmetry_multiplicity
_atom_site_calc_flag
_atom_site_refinement_flags
Ni1 Ni 0.42064(6) -0.45328(6) -0.19634(3) 0.03338(18) Uani 1 1 d .
N1 N 0.3357(4) -0.3193(4) -0.2196(2) 0.0357(12) Uani 1 1 d .
N2 N 0.4576(4) -0.3813(4) -0.1185(2) 0.0346(12) Uani 1 1 d .
N3 N 0.2917(4) -0.5280(4) -0.1821(2) 0.0358(12) Uani 1 1 d .
N4 N 0.4904(4) -0.5888(4) -0.1605(2) 0.0337(12) Uani 1 1 d .
N5 N 0.3966(4) -0.5057(4) -0.2789(2) 0.0337(12) Uani 1 1 d .
N6 N 0.5583(4) -0.4030(4) -0.2135(2) 0.0356(12) Uani 1 1 d .
C1 C 0.2699(6) -0.2964(5) -0.2710(3) 0.0474(17) Uani 1 1 d .
H1 H 0.2676 -0.3369 -0.3013 0.057 Uiso 1 1 calc R
C2 C 0.2047(6) -0.2143(6) -0.2807(4) 0.061(2) Uani 1 1 d .
H2 H 0.1603 -0.1992 -0.3170 0.074 Uiso 1 1 calc R
C3 C 0.2073(7) -0.1566(6) -0.2362(4) 0.069(2) Uani 1 1 d .
H3 H 0.1632 -0.1020 -0.2416 0.083 Uiso 1 1 calc R
C4 C 0.2747(6) -0.1787(5) -0.1833(4) 0.060(2) Uani 1 1 d .
H4 H 0.2772 -0.1390 -0.1527 0.072 Uiso 1 1 calc R
C5 C 0.3394(5) -0.2608(4) -0.1757(3) 0.0362(14) Uani 1 1 d .
C6 C 0.4146(5) -0.2911(5) -0.1205(3) 0.0371(15) Uani 1 1 d .
C7 C 0.4420(6) -0.2312(5) -0.0730(3) 0.0491(18) Uani 1 1 d .
H7 H 0.4119 -0.1691 -0.0747 0.059 Uiso 1 1 calc R
C8 C 0.5140(7) -0.2646(6) -0.0234(3) 0.058(2) Uani 1 1 d .
H8 H 0.5353 -0.2238 0.0081 0.070 Uiso 1 1 calc R
C9 C 0.5539(6) -0.3564(6) -0.0203(3) 0.0514(19) Uani 1 1 d .
H9 H 0.5996 -0.3812 0.0136 0.062 Uiso 1 1 calc R
C10 C 0.5245(5) -0.4122(5) -0.0690(3) 0.0434(16) Uani 1 1 d .
H10 H 0.5531 -0.4749 -0.0673 0.052 Uiso 1 1 calc R
C11 C 0.1950(6) -0.4910(6) -0.1916(3) 0.0480(18) Uani 1 1 d .
H11 H 0.1796 -0.4291 -0.2079 0.058 Uiso 1 1 calc R
C12 C 0.1177(6) -0.5406(6) -0.1782(3) 0.054(2) Uani 1 1 d .
H12 H 0.0505 -0.5134 -0.1858 0.065 Uiso 1 1 calc R
C13 C 0.1410(6) -0.6312(6) -0.1535(3) 0.060(2) Uani 1 1 d .
H13 H 0.0895 -0.6661 -0.1439 0.072 Uiso 1 1 calc R
C14 C 0.2405(6) -0.6706(5) -0.1427(3) 0.0505(18) Uani 1 1 d .
H14 H 0.2572 -0.7321 -0.1259 0.061 Uiso 1 1 calc R
C15 C 0.3156(5) -0.6168(4) -0.1574(2) 0.0325(14) Uani 1 1 d .
C16 C 0.4248(5) -0.6514(4) -0.1465(3) 0.0361(15) Uani 1 1 d .
C17 C 0.4621(6) -0.7413(5) -0.1215(3) 0.0471(17) Uani 1 1 d .
H17 H 0.4166 -0.7856 -0.1129 0.056 Uiso 1 1 calc R
C18 C 0.5678(7) -0.7637(5) -0.1097(3) 0.056(2) Uani 1 1 d .
H18 H 0.5945 -0.8225 -0.0917 0.068 Uiso 1 1 calc R
C19 C 0.6329(6) -0.7005(5) -0.1240(3) 0.0514(19) Uani 1 1 d .
H19 H 0.7042 -0.7153 -0.1166 0.062 Uiso 1 1 calc R
C20 C 0.5909(6) -0.6145(5) -0.1497(3) 0.0461(17) Uani 1 1 d .
H20 H 0.6353 -0.5715 -0.1602 0.055 Uiso 1 1 calc R
C21 C 0.3097(6) -0.5541(5) -0.3108(3) 0.0452(17) Uani 1 1 d .
H21 H 0.2549 -0.5642 -0.2962 0.054 Uiso 1 1 calc R
C22 C 0.2980(6) -0.5891(5) -0.3635(3) 0.0464(17) Uani 1 1 d .
H22 H 0.2366 -0.6219 -0.3846 0.056 Uiso 1 1 calc R
C23 C 0.3802(6) -0.5743(5) -0.3846(3) 0.0520(19) Uani 1 1 d .
H23 H 0.3751 -0.5974 -0.4204 0.062 Uiso 1 1 calc R
C24 C 0.4685(6) -0.5256(5) -0.3527(3) 0.0480(18) Uani 1 1 d .
H24 H 0.5245 -0.5155 -0.3664 0.058 Uiso 1 1 calc R
C25 C 0.4751(5) -0.4907(4) -0.2994(3) 0.0362(15) Uani 1 1 d .
C26 C 0.5671(5) -0.4353(4) -0.2630(3) 0.0361(14) Uani 1 1 d .
C27 C 0.6573(6) -0.4146(6) -0.2769(3) 0.0507(19) Uani 1 1 d .
H27 H 0.6632 -0.4370 -0.3108 0.061 Uiso 1 1 calc R
C28 C 0.7374(6) -0.3609(6) -0.2403(4) 0.061(2) Uani 1 1 d .
H28 H 0.7980 -0.3468 -0.2494 0.073 Uiso 1 1 calc R
C29 C 0.7289(6) -0.3283(5) -0.1910(3) 0.0528(19) Uani 1 1 d .
H29 H 0.7829 -0.2915 -0.1660 0.063 Uiso 1 1 calc R
C30 C 0.6385(6) -0.3510(5) -0.1786(3) 0.0492(18) Uani 1 1 d .
H30 H 0.6329 -0.3293 -0.1445 0.059 Uiso 1 1 calc R
Pb1 Pb 0.09692(2) 0.035777(19) -0.069574(12) 0.04103(7) Uani 1 1 d .
Pb2 Pb 0.05204(2) -0.299826(18) -0.022420(12) 0.04261(8) Uani 1 1 d .
I1 I 0.03833(5) 0.10888(4) -0.18648(2) 0.06489(15) Uani 1 1 d .
I2 I 0.01174(4) -0.17528(4) -0.12920(2) 0.05830(14) Uani 1 1 d .
I3 I 0.25818(4) -0.40146(3) -0.03167(2) 0.04899(12) Uani 1 1 d .
I4 I 0.33130(4) 0.02808(3) -0.05536(2) 0.04840(12) Uani 1 1 d .
I5 I 0.17465(3) 0.25233(3) 0.00271(2) 0.04159(11) Uani 1 1 d .
I6 I 0.08488(4) -0.48072(4) 0.08939(2) 0.04800(12) Uani 1 1 d .
I7 I 0.13993(4) -0.11816(3) 0.05299(2) 0.04764(12) Uani 1 1 d .
Ag1 Ag 0.13290(5) 0.45229(4) -0.01307(3) 0.0685(2) Uani 1 1 d .

loop_
_atom_site_aniso_label
_atom_site_aniso_U_11
_atom_site_aniso_U_22
_atom_site_aniso_U_33
_atom_site_aniso_U_23
_atom_site_aniso_U_13
_atom_site_aniso_U_12
Ni1 0.0358(4) 0.0356(4) 0.0301(4) -0.0014(3) 0.0127(4) -0.0014(3)
N1 0.043(3) 0.032(3) 0.033(3) 0.005(2) 0.014(3) -0.003(2)
N2 0.035(3) 0.043(3) 0.026(3) -0.002(2) 0.010(2) 0.000(2)
N3 0.036(3) 0.042(3) 0.030(3) 0.003(2) 0.012(2) -0.001(2)
N4 0.036(3) 0.036(3) 0.029(3) 0.000(2) 0.012(2) 0.004(2)
N5 0.039(3) 0.037(3) 0.023(3) -0.001(2) 0.007(2) -0.001(2)
N6 0.037(3) 0.035(3) 0.038(3) -0.002(2) 0.017(3) -0.003(2)
C1 0.047(4) 0.048(4) 0.047(4) 0.015(3) 0.014(4) 0.002(3)
C2 0.054(5) 0.064(5) 0.061(5) 0.024(4) 0.012(4) 0.013(4)
C3 0.059(6) 0.056(5) 0.084(7) 0.009(5) 0.012(5) 0.019(4)
C4 0.060(5) 0.044(4) 0.071(6) -0.007(4) 0.016(5) 0.010(4)
C5 0.040(4) 0.029(3) 0.045(4) 0.001(3) 0.022(3) -0.001(3)
C6 0.038(4) 0.042(4) 0.039(4) -0.002(3) 0.022(3) -0.007(3)
C7 0.069(5) 0.032(3) 0.055(5) -0.009(3) 0.033(4) -0.010(3)
C8 0.075(6) 0.059(5) 0.049(5) -0.020(4) 0.032(4) -0.023(4)
C9 0.046(4) 0.074(5) 0.033(4) -0.010(4) 0.012(3) -0.018(4)
C10 0.040(4) 0.056(4) 0.039(4) -0.005(3) 0.019(3) 0.002(3)
C11 0.040(4) 0.060(5) 0.046(4) 0.013(4) 0.017(3) 0.001(3)
C12 0.033(4) 0.076(6) 0.053(5) 0.005(4) 0.012(3) -0.001(4)
C13 0.048(5) 0.076(6) 0.065(5) 0.003(4) 0.031(4) -0.017(4)
C14 0.058(5) 0.043(4) 0.057(5) -0.001(3) 0.028(4) -0.008(3)
C15 0.036(3) 0.036(3) 0.026(3) -0.001(3) 0.010(3) -0.008(3)
C16 0.050(4) 0.030(3) 0.028(3) -0.005(3) 0.013(3) -0.002(3)
C17 0.059(5) 0.035(4) 0.042(4) 0.009(3) 0.010(4) -0.001(3)
C18 0.069(6) 0.039(4) 0.049(5) 0.003(3) 0.002(4) 0.015(4)
C19 0.051(5) 0.053(4) 0.046(4) -0.003(4) 0.011(4) 0.015(4)
C20 0.042(4) 0.051(4) 0.048(4) 0.001(3) 0.018(3) 0.007(3)
C21 0.051(4) 0.045(4) 0.037(4) -0.004(3) 0.011(3) -0.004(3)
C22 0.053(5) 0.042(4) 0.036(4) -0.005(3) 0.004(3) 0.001(3)
C23 0.069(5) 0.056(5) 0.032(4) -0.005(3) 0.018(4) 0.010(4)
C24 0.053(5) 0.059(5) 0.035(4) -0.005(3) 0.018(3) 0.008(4)
C25 0.050(4) 0.030(3) 0.035(4) 0.006(3) 0.022(3) 0.010(3)
C26 0.040(4) 0.031(3) 0.039(4) 0.005(3) 0.016(3) 0.003(3)
C27 0.047(4) 0.063(5) 0.054(5) 0.009(4) 0.032(4) 0.004(4)
C28 0.044(5) 0.068(5) 0.080(6) 0.011(5) 0.032(5) -0.006(4)
C29 0.035(4) 0.050(4) 0.067(5) -0.004(4) 0.009(4) -0.013(3)
C30 0.045(4) 0.049(4) 0.053(5) -0.008(4) 0.015(4) -0.013(3)
Pb1 0.03835(15) 0.04162(14) 0.04583(16) 0.00254(12) 0.01756(12) 0.00240(11)
Pb2 0.03836(15) 0.03468(13) 0.05900(18) -0.00038(12) 0.02172(13) -0.00056(11)
I1 0.0692(4) 0.0715(4) 0.0468(3) 0.0078(3) 0.0093(3) -0.0083(3)
I2 0.0674(4) 0.0507(3) 0.0556(3) -0.0001(2) 0.0186(3) -0.0158(2)
I3 0.0383(3) 0.0488(3) 0.0672(3) -0.0010(2) 0.0272(2) -0.0048(2)
I4 0.0411(3) 0.0482(3) 0.0600(3) -0.0140(2) 0.0223(2) 0.0008(2)
I5 0.0390(2) 0.0326(2) 0.0547(3) 0.00270(19) 0.0175(2) 0.00351(18)
I6 0.0405(3) 0.0586(3) 0.0440(3) -0.0058(2) 0.0127(2) 0.0010(2)
I7 0.0401(3) 0.0451(3) 0.0526(3) -0.0027(2) 0.0084(2) 0.0003(2)
Ag1 0.0639(4) 0.0397(3) 0.1106(6) 0.0097(3) 0.0406(4) -0.0010(3)

loop_
_atom_type_symbol
_atom_type_description
_atom_type_scat_dispersion_real
_atom_type_scat_dispersion_imag
_atom_type_scat_source
C C 0.0033 0.0016 'International Tables Vol C Tables 4.2.6.8 and 6.1.1.4'
H H 0.0000 0.0000 'International Tables Vol C Tables 4.2.6.8 and 6.1.1.4'
Ag Ag -0.8971 1.1015 'International Tables Vol C Tables 4.2.6.8 and 6.1.1.4'
I I -0.4742 1.8119 'International Tables Vol C Tables 4.2.6.8 and 6.1.1.4'
N N 0.0061 0.0033 'International Tables Vol C Tables 4.2.6.8 and 6.1.1.4'
Ni Ni 0.3393 1.1124 'International Tables Vol C Tables 4.2.6.8 and 6.1.1.4'
Pb Pb -3.3944 10.1111 'International Tables Vol C Tables 4.2.6.8 and 6.1.1.4'

loop_
_geom_angle_atom_site_label_1
_geom_angle_atom_site_label_2
_geom_angle_atom_site_label_3
_geom_angle
_geom_angle_site_symmetry_1
_geom_angle_site_symmetry_3
N2 Ni1 N5 170.3(2) . .
N2 Ni1 N1 78.2(2) . .
N5 Ni1 N1 97.2(2) . .
N2 Ni1 N4 94.4(2) . .
N5 Ni1 N4 91.42(19) . .
N1 Ni1 N4 168.45(19) . .
N2 Ni1 N3 91.3(2) . .
N5 Ni1 N3 97.6(2) . .
N1 Ni1 N3 93.8(2) . .
N4 Ni1 N3 77.4(2) . .
N2 Ni1 N6 94.9(2) . .
N5 Ni1 N6 76.9(2) . .
N1 Ni1 N6 95.01(19) . .
N4 Ni1 N6 94.4(2) . .
N3 Ni1 N6 170.1(2) . .
C1 N1 C5 119.1(6) . .
C1 N1 Ni1 125.9(5) . .
C5 N1 Ni1 114.2(4) . .
C10 N2 C6 117.9(5) . .
C10 N2 Ni1 126.8(4) . .
C6 N2 Ni1 115.1(4) . .
C11 N3 C15 119.3(6) . .
C11 N3 Ni1 125.5(4) . .
C15 N3 Ni1 115.0(4) . .
C20 N4 C16 118.7(6) . .
C20 N4 Ni1 126.0(5) . .
C16 N4 Ni1 115.2(4) . .
C25 N5 C21 118.8(6) . .
C25 N5 Ni1 116.3(4) . .
C21 N5 Ni1 124.8(4) . .
C30 N6 C26 118.5(6) . .
C30 N6 Ni1 126.4(5) . .
C26 N6 Ni1 114.9(4) . .
N1 C1 C2 122.2(7) . .
N1 C1 H1 118.9 . .
C2 C1 H1 118.9 . .
C3 C2 C1 118.5(8) . .
C3 C2 H2 120.7 . .
C1 C2 H2 120.7 . .
C2 C3 C4 120.0(8) . .
C2 C3 H3 120.0 . .
C4 C3 H3 120.0 . .
C3 C4 C5 119.4(8) . .
C3 C4 H4 120.3 . .
C5 C4 H4 120.3 . .
N1 C5 C4 120.7(7) . .
N1 C5 C6 115.6(5) . .
C4 C5 C6 123.6(6) . .
N2 C6 C7 120.9(6) . .
N2 C6 C5 116.0(5) . .
C7 C6 C5 123.1(6) . .
C8 C7 C6 119.3(7) . .
C8 C7 H7 120.3 . .
C6 C7 H7 120.3 . .
C9 C8 C7 120.2(7) . .
C9 C8 H8 119.9 . .
C7 C8 H8 119.9 . .
C8 C9 C10 117.8(7) . .
C8 C9 H9 121.1 . .
C10 C9 H9 121.1 . .
N2 C10 C9 123.8(7) . .
N2 C10 H10 118.1 . .
C9 C10 H10 118.1 . .
N3 C11 C12 122.5(7) . .
N3 C11 H11 118.8 . .
C12 C11 H11 118.8 . .
C11 C12 C13 118.7(7) . .
C11 C12 H12 120.7 . .
C13 C12 H12 120.7 . .
C12 C13 C14 120.0(7) . .
C12 C13 H13 120.0 . .
C14 C13 H13 120.0 . .
C13 C14 C15 118.7(7) . .
C13 C14 H14 120.7 . .
C15 C14 H14 120.7 . .
N3 C15 C14 120.9(6) . .
N3 C15 C16 116.4(5) . .
C14 C15 C16 122.8(6) . .
N4 C16 C17 120.4(6) . .
N4 C16 C15 116.0(5) . .
C17 C16 C15 123.6(6) . .
C18 C17 C16 118.7(7) . .
C18 C17 H17 120.6 . .
C16 C17 H17 120.6 . .
C19 C18 C17 120.4(7) . .
C19 C18 H18 119.8 . .
C17 C18 H18 119.8 . .
C18 C19 C20 118.1(7) . .
C18 C19 H19 121.0 . .
C20 C19 H19 121.0 . .
N4 C20 C19 123.6(7) . .
N4 C20 H20 118.2 . .
C19 C20 H20 118.2 . .
N5 C21 C22 123.2(7) . .
N5 C21 H21 118.4 . .
C22 C21 H21 118.4 . .
C21 C22 C23 118.0(7) . .
C21 C22 H22 121.0 . .
C23 C22 H22 121.0 . .
C24 C23 C22 119.4(7) . .
C24 C23 H23 120.3 . .
C22 C23 H23 120.3 . .
C23 C24 C25 119.9(7) . .
C23 C24 H24 120.0 . .
C25 C24 H24 120.0 . .
N5 C25 C24 120.8(6) . .
N5 C25 C26 116.3(5) . .
C24 C25 C26 122.9(6) . .
N6 C26 C27 120.4(6) . .
N6 C26 C25 115.2(5) . .
C27 C26 C25 124.4(6) . .
C28 C27 C26 119.5(7) . .
C28 C27 H27 120.3 . .
C26 C27 H27 120.3 . .
C29 C28 C27 120.3(7) . .
C29 C28 H28 119.8 . .
C27 C28 H28 119.8 . .
C28 C29 C30 118.4(7) . .
C28 C29 H29 120.8 . .
C30 C29 H29 120.8 . .
N6 C30 C29 122.8(7) . .
N6 C30 H30 118.6 . .
C29 C30 H30 118.6 . .
I1 Pb1 I4 93.092(17) . .
I1 Pb1 I2 84.460(16) . .
I4 Pb1 I2 102.348(15) . .
I1 Pb1 I5 99.786(16) . .
I4 Pb1 I5 81.195(13) . .
I2 Pb1 I5 174.384(15) . .
I1 Pb1 I7 93.195(16) . 3
I4 Pb1 I7 158.937(15) . 3
I2 Pb1 I7 98.256(14) . 3
I5 Pb1 I7 77.933(12) . 3
I1 Pb1 I7 163.651(16) . .
I4 Pb1 I7 90.660(14) . .
I2 Pb1 I7 79.192(14) . .
I5 Pb1 I7 96.511(13) . .
I7 Pb1 I7 88.927(13) 3 .
I2 Pb2 I7 90.787(15) . .
I2 Pb2 I3 94.845(16) . .
I7 Pb2 I3 103.304(15) . .
I2 Pb2 I5 96.737(15) . 3
I7 Pb2 I5 86.214(13) . 3
I3 Pb2 I5 164.902(14) . 3
I2 Pb2 Ag1 123.318(19) . 1_545
I7 Pb2 Ag1 132.580(18) . 1_545
I3 Pb2 Ag1 47.964(14) . 1_545
I5 Pb2 Ag1 117.068(14) 3 1_545
I2 Pb2 Ag1 127.241(18) . 3
I7 Pb2 Ag1 117.875(17) . 3
I3 Pb2 Ag1 117.216(15) . 3
I5 Pb2 Ag1 47.718(13) 3 3
Ag1 Pb2 Ag1 69.397(18) 1_545 3
I2 Pb2 I6 97.767(15) . 3_545
I7 Pb2 I6 167.112(15) . 3_545
I3 Pb2 I6 85.637(13) . 3_545
I5 Pb2 I6 83.234(12) 3 3_545
Ag1 Pb2 I6 48.491(15) 1_545 3_545
Ag1 Pb2 I6 49.246(15) 3 3_545
I2 Pb2 I6 170.909(15) . .
I7 Pb2 I6 98.296(15) . .
I3 Pb2 I6 82.757(13) . .
I5 Pb2 I6 84.297(12) 3 .
Ag1 Pb2 I6 49.198(15) 1_545 .
Ag1 Pb2 I6 48.037(15) 3 .
I6 Pb2 I6 73.346(13) 3_545 .
Pb2 I2 Pb1 98.771(17) . .
Ag1 I3 Pb2 73.087(18) 1_545 .
Ag1 I5 Pb2 71.187(17) . 3
Ag1 I5 Pb1 138.85(2) . .
Pb2 I5 Pb1 96.586(13) 3 .
Ag1 I6 Ag1 85.83(2) 3 1_545
Ag1 I6 Pb2 64.199(16) 3 3_545
Ag1 I6 Pb2 64.382(15) 1_545 3_545
Ag1 I6 Pb2 64.372(16) 3 .
Ag1 I6 Pb2 63.301(16) 1_545 .
Pb2 I6 Pb2 106.654(13) 3_545 .
Pb2 I7 Pb1 98.752(14) . 3
Pb2 I7 Pb1 91.249(14) . .
Pb1 I7 Pb1 91.073(12) 3 .
I3 Ag1 I5 129.11(3) 1_565 .
I3 Ag1 I6 108.88(3) 1_565 3
I5 Ag1 I6 109.35(3) . 3
I3 Ag1 I6 103.95(3) 1_565 1_565
I5 Ag1 I6 105.44(3) . 1_565
I6 Ag1 I6 94.17(2) 3 1_565
I3 Ag1 Pb2 58.949(16) 1_565 1_565
I5 Ag1 Pb2 171.36(3) . 1_565
I6 Ag1 Pb2 67.309(17) 3 1_565
I6 Ag1 Pb2 67.502(17) 1_565 1_565
I3 Ag1 Pb2 168.76(3) 1_565 3
I5 Ag1 Pb2 61.094(15) . 3
I6 Ag1 Pb2 67.591(17) 3 3
I6 Ag1 Pb2 66.373(17) 1_565 3
Pb2 Ag1 Pb2 110.604(18) 1_565 3

loop_
_geom_bond_atom_site_label_1
_geom_bond_atom_site_label_2
_geom_bond_distance
_geom_bond_site_symmetry_2
Ni1 N2 2.091(5) .
Ni1 N5 2.109(5) .
Ni1 N1 2.125(5) .
Ni1 N4 2.126(5) .
Ni1 N3 2.128(5) .
Ni1 N6 2.135(5) .
N1 C1 1.334(8) .
N1 C5 1.344(8) .
N2 C10 1.334(8) .
N2 C6 1.349(8) .
N3 C11 1.332(8) .
N3 C15 1.347(8) .
N4 C20 1.326(8) .
N4 C16 1.349(8) .
N5 C25 1.327(8) .
N5 C21 1.345(8) .
N6 C30 1.340(8) .
N6 C26 1.357(8) .
C1 C2 1.387(10) .
C1 H1 0.9300 .
C2 C3 1.355(12) .
C2 H2 0.9300 .
C3 C4 1.368(11) .
C3 H3 0.9300 .
C4 C5 1.386(9) .
C4 H4 0.9300 .
C5 C6 1.475(9) .
C6 C7 1.389(9) .
C7 C8 1.373(11) .
C7 H7 0.9300 .
C8 C9 1.350(11) .
C8 H8 0.9300 .
C9 C10 1.381(9) .
C9 H9 0.9300 .
C10 H10 0.9300 .
C11 C12 1.364(10) .
C11 H11 0.9300 .
C12 C13 1.369(11) .
C12 H12 0.9300 .
C13 C14 1.375(10) .
C13 H13 0.9300 .
C14 C15 1.386(9) .
C14 H14 0.9300 .
C15 C16 1.469(9) .
C16 C17 1.389(9) .
C17 C18 1.377(10) .
C17 H17 0.9300 .
C18 C19 1.352(11) .
C18 H18 0.9300 .
C19 C20 1.363(10) .
C19 H19 0.9300 .
C20 H20 0.9300 .
C21 C22 1.365(9) .
C21 H21 0.9300 .
C22 C23 1.381(10) .
C22 H22 0.9300 .
C23 C24 1.360(10) .
C23 H23 0.9300 .
C24 C25 1.392(9) .
C24 H24 0.9300 .
C25 C26 1.473(9) .
C26 C27 1.388(9) .
C27 C28 1.368(11) .
C27 H27 0.9300 .
C28 C29 1.353(11) .
C28 H28 0.9300 .
C29 C30 1.377(10) .
C29 H29 0.9300 .
C30 H30 0.9300 .
Pb1 I1 2.9448(6) .
Pb1 I4 3.0328(6) .
Pb1 I2 3.2633(6) .
Pb1 I5 3.4346(5) .
Pb1 I7 3.5068(6) 3
Pb1 I7 3.6036(6) .
Pb2 I2 3.0611(6) .
Pb2 I7 3.0973(5) .
Pb2 I3 3.1564(5) .
Pb2 I5 3.2879(5) 3
Pb2 Ag1 3.5250(7) 1_545
Pb2 Ag1 3.5552(7) 3
Pb2 I6 3.6123(6) 3_545
Pb2 I6 3.6453(6) .
I3 Ag1 2.7364(7) 1_545
I5 Ag1 2.7787(7) .
I5 Pb2 3.2879(5) 3
I6 Ag1 2.9320(9) 3
I6 Ag1 2.9868(9) 1_545
I6 Pb2 3.6123(6) 3_545
I7 Pb1 3.5069(6) 3
Ag1 I3 2.7366(7) 1_565
Ag1 I6 2.9320(9) 3
Ag1 I6 2.9867(9) 1_565
Ag1 Pb2 3.5250(7) 1_565
Ag1 Pb2 3.5552(7) 3
